data_4318428
loop_
_publ_author_name
'Maria Alexiou'
'Catherine Dendrinou-Samara'
'Catherine P. Raptopoulou'
'Aris Terzis'
'Dimitris P. Kessissoglou'

_publ_section_title
;
 From Monomer Zinc-Oxamato Complexes to Tetranuclear Inverse 12-Membered
 and Octanuclear 12-Membered Metallacrowns
;
_journal_name_full 'Inorganic Chemistry'
_journal_page_first 4732
_journal_page_last 4738
_journal_paper_doi 10.1021/ic0200904
_journal_volume 41
_journal_year 2002
_chemical_formula_sum 'C11 H9 Cl2 N3 O Zn'
_chemical_formula_weight 335.48
_chemical_name_systematic
;
  ?
;
_space_group_IT_number 2
_symmetry_cell_setting triclinic
_symmetry_space_group_name_Hall '-P 1'
_symmetry_space_group_name_H-M 'P -1'
_atom_sites_solution_hydrogens geom
_atom_sites_solution_primary direct
_atom_sites_solution_secondary difmap
_audit_creation_method SHELXL
_cell_angle_alpha 88.55(3)
_cell_angle_beta 82.75(4)
_cell_angle_gamma 89.78(4)
_cell_formula_units_Z 4
_cell_length_a 7.295(9)
_cell_length_b 12.71(1)
_cell_length_c 14.20(1)
_cell_measurement_reflns_used 25
_cell_measurement_temperature 298
_cell_measurement_theta_max 11.7
_cell_measurement_theta_min 5.3
_cell_volume 1306(2)
_computing_cell_refinement 'Program LEAST (UCLA Crystallographic package, C.E.Strouse 1994)'
_computing_data_collection 'Program COLLECT (UCLA Crystallographic package, C.E.Strouse 1994)'
_computing_data_reduction 'Program REDUCE (UCLA Crystallographic package, C.E.Strouse 1994)'
_computing_molecular_graphics ORTEP
_computing_structure_refinement 'SHELXL-93 (Sheldrick, 1993)'
_computing_structure_solution 'SHELXS-86 (Sheldrick, 1986)'
_diffrn_ambient_temperature 298
_diffrn_measurement_device 'Crystal Logic Dual Goniometer'
_diffrn_measurement_method 'theta-2theta scans'
_diffrn_radiation_monochromator graphite
_diffrn_radiation_source 'fine-focus sealed tube'
_diffrn_radiation_type MoK\a
_diffrn_radiation_wavelength 0.71073
_diffrn_reflns_av_R_equivalents 0.0408
_diffrn_reflns_av_sigmaI/netI 0.0555
_diffrn_reflns_limit_h_max 7
_diffrn_reflns_limit_h_min -7
_diffrn_reflns_limit_k_max 13
_diffrn_reflns_limit_k_min -13
_diffrn_reflns_limit_l_max 0
_diffrn_reflns_limit_l_min -14
_diffrn_reflns_number 3155
_diffrn_reflns_theta_max 21.50
_diffrn_reflns_theta_min 1.45
_diffrn_standards_decay_% -2.9
_diffrn_standards_interval_count 97
_diffrn_standards_number 3
_exptl_absorpt_coefficient_mu 2.280
_exptl_crystal_colour colorless
_exptl_crystal_density_diffrn 1.707
_exptl_crystal_density_meas 1.68
_exptl_crystal_density_method 'floating method'
_exptl_crystal_description parallelipiped
_exptl_crystal_F_000 672
_exptl_crystal_size_max 0.45
_exptl_crystal_size_mid 0.25
_exptl_crystal_size_min 0.10
_refine_diff_density_max 1.221
_refine_diff_density_min -1.630
_refine_diff_density_rms 0.202
_refine_ls_extinction_method none
_refine_ls_goodness_of_fit_all 1.106
_refine_ls_goodness_of_fit_obs 1.144
_refine_ls_matrix_type full
_refine_ls_number_parameters 329
_refine_ls_number_reflns 3002
_refine_ls_number_restraints 0
_refine_ls_restrained_S_all 1.106
_refine_ls_restrained_S_obs 1.144
_refine_ls_R_factor_all 0.1120
_refine_ls_R_factor_obs 0.0986
_refine_ls_shift/esd_max 0.009
_refine_ls_shift/esd_mean 0.001
_refine_ls_structure_factor_coef Fsqd
_refine_ls_weighting_details 'w=1/[\s^2^(Fo^2^)+(0.1831P)^2^+8.3361P] where P=(Fo^2^+2Fc^2^)/3'
_refine_ls_weighting_scheme calc
_refine_ls_wR_factor_all 0.2808
_refine_ls_wR_factor_obs 0.2621
_reflns_number_observed 2483
_reflns_number_total 3002
_reflns_observed_criterion >2sigma(I)
_cod_data_source_file ic0200904_1.cif
_cod_data_source_block shel93
_cod_depositor_comments
;
The following automatic conversions were performed:

'_refine_ls_weighting_scheme' value 'calc
w=1/[\s^2^(Fo^2^)+(0.1831P)^2^+8.3361P] where P=(Fo^2^+2Fc^2^)/3' was
changed to 'calc'. New tag '_refine_ls_weighting_details' was
created. The value of the new tag was set to
'w=1/[\s^2^(Fo^2^)+(0.1831P)^2^+8.3361P] where P=(Fo^2^+2Fc^2^)/3'.

Automatic conversion script
Id: cif_fix_values 3143 2015-03-26 13:38:13Z robertas 
;
_cod_original_cell_volume 1305(3)
_cod_database_code 4318428

loop_
_symmetry_equiv_pos_as_xyz
'x, y, z'
'-x, -y, -z'

loop_
_atom_site_aniso_label
_atom_site_aniso_U_11
_atom_site_aniso_U_22
_atom_site_aniso_U_33
_atom_site_aniso_U_23
_atom_site_aniso_U_13
_atom_site_aniso_U_12
Zn1 0.0378(9) 0.0636(11) 0.0440(9) -0.0138(7) 0.0056(6) 0.0029(7)
Cl1 0.064(2) 0.067(2) 0.061(2) -0.019(2) -0.014(2) 0.000(2)
Cl2 0.056(2) 0.117(3) 0.068(2) -0.019(2) 0.015(2) -0.028(2)
N1 0.028(5) 0.057(7) 0.058(7) 0.006(6) 0.013(5) 0.008(5)
N3 0.046(6) 0.052(6) 0.045(6) -0.016(5) 0.005(5) 0.002(5)
C1 0.038(8) 0.076(11) 0.075(10) 0.005(8) 0.005(7) 0.006(7)
C2 0.032(8) 0.064(10) 0.131(16) 0.000(11) 0.006(8) 0.005(6)
C3 0.052(9) 0.096(14) 0.066(10) 0.011(10) 0.005(7) -0.002(8)
C4 0.050(9) 0.098(13) 0.052(9) -0.001(8) 0.000(7) -0.001(8)
C5 0.021(6) 0.072(9) 0.052(8) -0.014(7) 0.007(5) 0.001(6)
C6 0.033(7) 0.089(11) 0.058(8) -0.032(8) -0.003(6) -0.022(7)
N2 0.066(10) 0.256(24) 0.049(8) 0.059(11) 0.022(7) 0.086(13)
O1 0.185(17) 0.075(8) 0.110(11) -0.006(8) 0.073(12) 0.018(9)
C7 0.048(8) 0.048(7) 0.048(8) -0.006(6) 0.001(6) -0.003(6)
C8 0.076(11) 0.057(9) 0.059(9) -0.023(7) 0.015(8) -0.013(8)
C9 0.069(10) 0.059(9) 0.066(10) -0.009(8) 0.011(8) 0.011(8)
C10 0.075(11) 0.063(9) 0.071(10) -0.011(8) -0.004(8) 0.017(8)
C11 0.044(8) 0.075(10) 0.070(10) -0.028(8) 0.005(7) 0.008(7)
Zn2 0.0416(10) 0.0590(10) 0.0451(10) -0.0086(7) 0.0053(7) 0.0016(7)
Cl3 0.066(2) 0.061(2) 0.066(2) -0.007(2) -0.012(2) 0.005(2)
Cl4 0.058(2) 0.120(4) 0.071(3) -0.012(2) 0.012(2) 0.031(2)
N11 0.035(6) 0.058(7) 0.040(6) -0.003(5) 0.007(4) 0.002(5)
N13 0.039(6) 0.062(7) 0.052(7) -0.016(5) 0.004(5) -0.003(5)
C21 0.042(8) 0.058(9) 0.087(11) -0.020(8) 0.014(7) -0.015(6)
C22 0.052(9) 0.069(10) 0.099(14) -0.038(11) 0.023(9) -0.008(7)
C23 0.045(9) 0.113(16) 0.107(15) -0.086(13) 0.004(9) -0.004(9)
C24 0.046(8) 0.082(11) 0.071(10) -0.031(9) 0.001(7) -0.003(7)
C25 0.034(7) 0.074(10) 0.068(10) -0.028(8) -0.005(6) 0.005(6)
C26 0.030(6) 0.082(10) 0.039(7) 0.013(6) -0.007(5) 0.019(6)
N12 0.124(13) 0.042(7) 0.097(11) -0.017(7) 0.067(10) -0.017(8)
O11 0.066(7) 0.127(11) 0.093(9) -0.029(8) -0.007(6) -0.030(7)
C27 0.048(7) 0.039(7) 0.044(8) -0.003(6) 0.005(6) 0.011(6)
C28 0.055(8) 0.043(7) 0.047(7) 0.002(6) 0.005(6) 0.000(6)
C29 0.065(9) 0.045(7) 0.053(9) -0.004(6) 0.007(7) -0.011(7)
C30 0.057(9) 0.065(9) 0.073(11) -0.022(8) 0.007(7) -0.020(7)
C31 0.071(10) 0.062(9) 0.053(8) -0.009(7) -0.005(7) -0.004(8)

loop_
_atom_site_label
_atom_site_type_symbol
_atom_site_fract_x
_atom_site_fract_y
_atom_site_fract_z
_atom_site_U_iso_or_equiv
_atom_site_thermal_displace_type
_atom_site_occupancy
_atom_site_calc_flag
_atom_site_refinement_flags
_atom_site_disorder_group
Zn1 Zn 0.2437(2) 0.14264(12) 0.28470(10) 0.0492(6) Uani 1 d . .
Cl1 Cl 0.1101(5) 0.0383(3) 0.1907(2) 0.0632(10) Uani 1 d . .
Cl2 Cl 0.5147(5) 0.2100(4) 0.2292(3) 0.0821(13) Uani 1 d . .
N1 N 0.2497(13) 0.0679(8) 0.4138(8) 0.049(3) Uani 1 d . .
N3 N 0.0690(14) 0.2569(8) 0.3439(7) 0.048(3) Uani 1 d . .
C1 C 0.2578(18) -0.0357(13) 0.4207(12) 0.064(4) Uani 1 d . .
H1 H 0.2618(18) -0.0752(13) 0.3662(12) 0.071(23) Uiso 1 calc R .
C2 C 0.2607(19) -0.0877(13) 0.5100(15) 0.077(5) Uani 1 d . .
H2 H 0.2674(19) -0.1607(13) 0.5139(15) 0.071(23) Uiso 1 calc R .
C3 C 0.2536(20) -0.0300(15) 0.5906(12) 0.073(4) Uani 1 d . .
H3 H 0.2530(20) -0.0626(15) 0.6500(12) 0.071(23) Uiso 1 calc R .
C4 C 0.2475(19) 0.0750(14) 0.5809(11) 0.067(4) Uani 1 d . .
H4 H 0.2419(19) 0.1156(14) 0.6348(11) 0.071(23) Uiso 1 calc R .
C5 C 0.2492(15) 0.1250(11) 0.4926(9) 0.049(3) Uani 1 d . .
C6 C 0.2327(17) 0.2403(12) 0.4807(10) 0.059(4) Uani 1 d . .
N2 N 0.3399(20) 0.3369(20) 0.5213(9) 0.127(9) Uani 1 d . .
O1 O 0.4341(27) 0.2763(10) 0.5576(11) 0.131(7) Uani 1 d . .
C7 C 0.0938(17) 0.2894(10) 0.4319(9) 0.048(3) Uani 1 d . .
C8 C -0.0292(22) 0.3664(11) 0.4765(11) 0.066(4) Uani 1 d . .
H8 H -0.0173(22) 0.3874(11) 0.5377(11) 0.049(17) Uiso 1 calc R .
C9 C -0.1635(22) 0.4085(12) 0.4293(11) 0.066(4) Uani 1 d . .
H9 H -0.2403(22) 0.4607(12) 0.4571(11) 0.049(17) Uiso 1 calc R .
C10 C -0.1866(23) 0.3742(12) 0.3397(11) 0.070(4) Uani 1 d . .
H10 H -0.2794(23) 0.4016(12) 0.3070(11) 0.049(17) Uiso 1 calc R .
C11 C -0.0655(19) 0.2969(12) 0.3002(11) 0.063(4) Uani 1 d . .
H11 H -0.0806(19) 0.2726(12) 0.2404(11) 0.049(17) Uiso 1 calc R .
Zn2 Zn 0.2446(2) -0.36108(12) 0.22025(10) 0.0493(6) Uani 1 d . .
Cl3 Cl 0.3888(5) -0.4581(3) 0.3200(3) 0.0638(10) Uani 1 d . .
Cl4 Cl -0.0346(6) -0.3037(4) 0.2693(3) 0.0848(13) Uani 1 d . .
N11 N 0.2482(13) -0.4391(8) 0.0951(7) 0.045(2) Uani 1 d . .
N13 N 0.4108(14) -0.2459(9) 0.1536(8) 0.052(3) Uani 1 d . .
C21 C 0.2490(18) -0.5470(11) 0.0948(12) 0.063(4) Uani 1 d . .
H21 H 0.2545(18) -0.5841(11) 0.1517(12) 0.066(22) Uiso 1 calc R .
C22 C 0.2420(21) -0.6016(14) 0.0140(14) 0.075(5) Uani 1 d . .
H22 H 0.2374(21) -0.6747(14) 0.0160(14) 0.066(22) Uiso 1 calc R .
C23 C 0.2419(20) -0.5470(16) -0.0695(15) 0.088(6) Uani 1 d . .
H23 H 0.2383(20) -0.5829(16) -0.1255(15) 0.066(22) Uiso 1 calc R .
C24 C 0.2472(18) -0.4378(13) -0.0715(11) 0.066(4) Uani 1 d . .
H24 H 0.2511(18) -0.3995(13) -0.1284(11) 0.066(22) Uiso 1 calc R .
C25 C 0.2463(17) -0.3878(12) 0.0136(11) 0.058(4) Uani 1 d . .
C26 C 0.2533(16) -0.2704(11) 0.0167(9) 0.050(3) Uani 1 d . .
N12 N 0.1216(23) -0.2315(10) -0.0376(11) 0.094(6) Uani 1 d . .
O11 O 0.1350(16) -0.1283(11) -0.0364(9) 0.095(4) Uani 1 d . .
C27 C 0.3909(17) -0.2151(9) 0.0636(9) 0.045(3) Uani 1 d . .
C28 C 0.5064(18) -0.1422(10) 0.0163(9) 0.049(3) Uani 1 d . .
H28 H 0.4895(18) -0.1220(10) -0.0454(9) 0.085(25) Uiso 1 calc R .
C29 C 0.6468(19) -0.0979(10) 0.0571(10) 0.055(3) Uani 1 d . .
H29 H 0.7267(19) -0.0495(10) 0.0234(10) 0.085(25) Uiso 1 calc R .
C30 C 0.6667(20) -0.1266(11) 0.1488(11) 0.066(4) Uani 1 d . .
H30 H 0.7585(20) -0.0967(11) 0.1794(11) 0.085(25) Uiso 1 calc R .
C31 C 0.5453(21) -0.2025(11) 0.1960(10) 0.062(4) Uani 1 d . .
H31 H 0.5588(21) -0.2230(11) 0.2581(10) 0.085(25) Uiso 1 calc R .

loop_
_atom_type_symbol
_atom_type_description
_atom_type_scat_dispersion_real
_atom_type_scat_dispersion_imag
_atom_type_scat_source
C C 0.0033 0.0016 'International Tables Vol C Tables 4.2.6.8 and 6.1.1.4'
H H 0.0000 0.0000 'International Tables Vol C Tables 4.2.6.8 and 6.1.1.4'
N N 0.0061 0.0033 'International Tables Vol C Tables 4.2.6.8 and 6.1.1.4'
O O 0.0106 0.0060 'International Tables Vol C Tables 4.2.6.8 and 6.1.1.4'
Cl Cl 0.1484 0.1585 'International Tables Vol C Tables 4.2.6.8 and 6.1.1.4'
Zn Zn 0.2839 1.4301 'International Tables Vol C Tables 4.2.6.8 and 6.1.1.4'

loop_
_geom_angle_atom_site_label_1
_geom_angle_atom_site_label_2
_geom_angle_atom_site_label_3
_geom_angle
_geom_angle_site_symmetry_1
_geom_angle_site_symmetry_3
_geom_angle_publ_flag
N1 Zn1 N3 91.8(4) . . ?
N1 Zn1 Cl2 111.7(3) . . ?
N3 Zn1 Cl2 110.8(3) . . ?
N1 Zn1 Cl1 109.1(3) . . ?
N3 Zn1 Cl1 112.9(3) . . ?
Cl2 Zn1 Cl1 117.6(2) . . ?
C1 N1 C5 119.4(12) . . ?
C1 N1 Zn1 120.8(10) . . ?
C5 N1 Zn1 119.8(9) . . ?
C11 N3 C7 120.2(11) . . ?
C11 N3 Zn1 122.2(8) . . ?
C7 N3 Zn1 117.5(8) . . ?
N1 C1 C2 120.9(15) . . ?
C3 C2 C1 119.8(15) . . ?
C4 C3 C2 117.7(16) . . ?
C3 C4 C5 121.9(15) . . ?
N1 C5 C4 120.2(13) . . ?
N1 C5 C6 116.8(12) . . ?
C4 C5 C6 122.8(13) . . ?
C7 C6 C5 123.0(10) . . ?
C7 C6 N2 104.6(12) . . ?
C5 C6 N2 132.2(12) . . ?
O1 N2 C6 89.8(20) . . ?
N3 C7 C8 119.0(12) . . ?
N3 C7 C6 119.4(11) . . ?
C8 C7 C6 121.3(12) . . ?
C9 C8 C7 119.7(14) . . ?
C8 C9 C10 120.3(14) . . ?
C9 C10 C11 117.7(15) . . ?
N3 C11 C10 123.0(14) . . ?
N13 Zn2 N11 90.8(4) . . ?
N13 Zn2 Cl4 112.4(3) . . ?
N11 Zn2 Cl4 110.8(3) . . ?
N13 Zn2 Cl3 112.0(3) . . ?
N11 Zn2 Cl3 109.0(3) . . ?
Cl4 Zn2 Cl3 118.3(2) . . ?
C25 N11 C21 118.1(12) . . ?
C25 N11 Zn2 121.4(9) . . ?
C21 N11 Zn2 120.5(9) . . ?
C31 N13 C27 118.9(11) . . ?
C31 N13 Zn2 121.2(9) . . ?
C27 N13 Zn2 119.8(8) . . ?
C22 C21 N11 122.2(16) . . ?
C23 C22 C21 118.6(16) . . ?
C22 C23 C24 120.2(15) . . ?
C25 C24 C23 117.9(17) . . ?
N11 C25 C24 122.9(14) . . ?
N11 C25 C26 116.3(11) . . ?
C24 C25 C26 120.8(15) . . ?
N12 C26 C27 130.3(13) . . ?
N12 C26 C25 107.1(11) . . ?
C27 C26 C25 122.4(10) . . ?
O11 N12 C26 105.9(15) . . ?
N13 C27 C28 120.7(12) . . ?
N13 C27 C26 117.3(11) . . ?
C28 C27 C26 121.7(11) . . ?
C27 C28 C29 121.7(12) . . ?
C28 C29 C30 118.3(12) . . ?
C29 C30 C31 118.6(13) . . ?
N13 C31 C30 121.6(14) . . ?

loop_
_geom_bond_atom_site_label_1
_geom_bond_atom_site_label_2
_geom_bond_distance
_geom_bond_site_symmetry_2
_geom_bond_publ_flag
Zn1 N1 2.048(11) . ?
Zn1 N3 2.053(10) . ?
Zn1 Cl2 2.201(4) . ?
Zn1 Cl1 2.219(4) . ?
N1 C1 1.32(2) . ?
N1 C5 1.35(2) . ?
N3 C11 1.32(2) . ?
N3 C7 1.36(2) . ?
C1 C2 1.42(2) . ?
C2 C3 1.37(2) . ?
C3 C4 1.34(2) . ?
C4 C5 1.39(2) . ?
C5 C6 1.48(2) . ?
C6 C7 1.43(2) . ?
C6 N2 1.61(3) . ?
N2 O1 1.18(2) . ?
C7 C8 1.43(2) . ?
C8 C9 1.36(2) . ?
C9 C10 1.38(2) . ?
C10 C11 1.40(2) . ?
Zn2 N13 2.041(11) . ?
Zn2 N11 2.053(10) . ?
Zn2 Cl4 2.196(5) . ?
Zn2 Cl3 2.216(4) . ?
N11 C25 1.31(2) . ?
N11 C21 1.37(2) . ?
N13 C31 1.34(2) . ?
N13 C27 1.35(2) . ?
C21 C22 1.36(2) . ?
C22 C23 1.36(3) . ?
C23 C24 1.39(2) . ?
C24 C25 1.38(2) . ?
C25 C26 1.49(2) . ?
C26 N12 1.39(2) . ?
C26 C27 1.46(2) . ?
N12 O11 1.32(2) . ?
C27 C28 1.36(2) . ?
C28 C29 1.37(2) . ?
C29 C30 1.37(2) . ?
C30 C31 1.41(2) . ?
